data_4087423
loop_
_publ_author_name
'Mazza, Simona'
'Scopelliti, Rosario'
'Hu, Xile'

_publ_section_title
;
 Chemoselective Hydrogenation and Transfer Hydrogenation of Aldehydes
 Catalyzed by Iron(II) PONOP Pincer Complexes
;
_journal_issue 8
_journal_name_full Organometallics
_journal_page_first 1538
_journal_paper_doi 10.1021/acs.organomet.5b00105
_journal_volume 34
_journal_year 2015
_chemical_formula_moiety 'C18 H31 Br2 Fe N O3 P2'
_chemical_formula_sum 'C18 H31 Br2 Fe N O3 P2'
_chemical_formula_weight 587.05
_space_group_IT_number 2
_space_group_name_Hall '-P 1'
_space_group_name_H-M_alt 'P -1'
_symmetry_cell_setting triclinic
_symmetry_space_group_name_Hall '-P 1'
_symmetry_space_group_name_H-M 'P -1'
_atom_sites_solution_hydrogens geom
_atom_sites_solution_primary direct
_atom_sites_solution_secondary difmap
_audit_creation_method SHELXL-97
_audit_update_record
;
2014-05-05 # Formatted by publCIF

;
_cell_angle_alpha 84.994(12)
_cell_angle_beta 89.915(15)
_cell_angle_gamma 87.592(8)
_cell_formula_units_Z 4
_cell_length_a 10.4094(16)
_cell_length_b 14.9612(17)
_cell_length_c 15.071(2)
_cell_measurement_reflns_used 438
_cell_measurement_temperature 100(2)
_cell_measurement_theta_max 22
_cell_measurement_theta_min 3
_cell_volume 2336.1(5)
_computing_cell_refinement 'Dirax/lsq (Duisenberg & Schreurs, 1989-2000)'
_computing_data_collection 'Collect (Bruker AXS BV, 1997-2004)'
_computing_data_reduction 'EvalCCD (Duisenberg & Schreurs, 1990-2000)'
_computing_molecular_graphics 'Bruker SHELXTL'
_computing_publication_material 'Bruker SHELXTL'
_computing_structure_refinement 'SHELXL-97 (Sheldrick, 1997)'
_computing_structure_solution 'SHELXS-97 (Sheldrick, 1990)'
_diffrn_ambient_temperature 100(2)
_diffrn_measured_fraction_theta_full 0.984
_diffrn_measured_fraction_theta_max 0.968
_diffrn_measurement_device_type 'Bruker APEX II CCD'
_diffrn_measurement_method 'phi and omega scans'
_diffrn_radiation_monochromator graphite
_diffrn_radiation_source 'fine-focus sealed tube'
_diffrn_radiation_type MoK\a
_diffrn_radiation_wavelength 0.71073
_diffrn_reflns_av_R_equivalents 0.0000
_diffrn_reflns_av_sigmaI/netI 0.0656
_diffrn_reflns_limit_h_max 14
_diffrn_reflns_limit_h_min -14
_diffrn_reflns_limit_k_max 21
_diffrn_reflns_limit_k_min -21
_diffrn_reflns_limit_l_max 21
_diffrn_reflns_limit_l_min -21
_diffrn_reflns_number 13285
_diffrn_reflns_theta_full 25.00
_diffrn_reflns_theta_max 30.07
_diffrn_reflns_theta_min 1.36
_exptl_absorpt_coefficient_mu 4.221
_exptl_absorpt_correction_T_max 0.4326
_exptl_absorpt_correction_T_min 0.2806
_exptl_absorpt_correction_type multi-scan
_exptl_absorpt_process_details 'SADABS 2008, Bruker AXS, 2008'
_exptl_crystal_colour purple
_exptl_crystal_density_diffrn 1.669
_exptl_crystal_density_method 'not measured'
_exptl_crystal_description prismatic
_exptl_crystal_F_000 1184
_exptl_crystal_size_max 0.43
_exptl_crystal_size_mid 0.39
_exptl_crystal_size_min 0.32
_refine_diff_density_max 2.388
_refine_diff_density_min -2.572
_refine_diff_density_rms 0.259
_refine_ls_extinction_method none
_refine_ls_goodness_of_fit_ref 1.149
_refine_ls_hydrogen_treatment constr
_refine_ls_matrix_type full
_refine_ls_number_parameters 491
_refine_ls_number_reflns 13285
_refine_ls_number_restraints 0
_refine_ls_restrained_S_all 1.149
_refine_ls_R_factor_all 0.1161
_refine_ls_R_factor_gt 0.0846
_refine_ls_shift/su_max 0.001
_refine_ls_shift/su_mean 0.000
_refine_ls_structure_factor_coef Fsqd
_refine_ls_weighting_details 'calc w=1/[\s^2^(Fo^2^)+(0.0001P)^2^+48.3029P] where P=(Fo^2^+2Fc^2^)/3'
_refine_ls_weighting_scheme calc
_refine_ls_wR_factor_gt 0.2150
_refine_ls_wR_factor_ref 0.2304
_reflns_number_gt 9922
_reflns_number_total 13285
_reflns_threshold_expression >2sigma(I)
_cod_data_source_file om5b00105_si_002.cif
_cod_data_source_block smc59-3
_cod_original_cell_volume 2336.2(6)
_cod_database_code 4087423

loop_
_symmetry_equiv_pos_as_xyz
'x, y, z'
'-x, -y, -z'

loop_
_atom_site_label
_atom_site_type_symbol
_atom_site_fract_x
_atom_site_fract_y
_atom_site_fract_z
_atom_site_U_iso_or_equiv
_atom_site_adp_type
_atom_site_occupancy
_atom_site_symmetry_multiplicity
_atom_site_calc_flag
_atom_site_refinement_flags
Br1 Br 0.51677(9) 0.24767(6) 0.42734(6) 0.0218(2) Uani 1 1 d .
Br2 Br 0.57205(9) 0.27148(7) 0.10036(6) 0.0230(2) Uani 1 1 d .
Fe1 Fe 0.54206(11) 0.25665(9) 0.26366(8) 0.0138(2) Uani 1 1 d .
P1 P 0.4842(2) 0.11300(16) 0.26868(15) 0.0177(4) Uani 1 1 d .
P2 P 0.5335(2) 0.40807(15) 0.25719(15) 0.0165(4) Uani 1 1 d .
O1 O 0.3231(6) 0.1273(4) 0.2644(5) 0.0217(13) Uani 1 1 d .
O2 O 0.3878(6) 0.4302(4) 0.2082(5) 0.0222(13) Uani 1 1 d .
O3 O 0.8146(8) 0.2196(5) 0.2849(5) 0.0317(16) Uani 1 1 d .
N1 N 0.3539(7) 0.2795(5) 0.2419(5) 0.0185(14) Uani 1 1 d .
C1 C 0.7142(11) 0.2335(7) 0.2778(6) 0.025(2) Uani 1 1 d .
C2 C 0.4959(10) 0.0358(6) 0.3707(7) 0.0240(19) Uani 1 1 d .
H2 H 0.4735 0.0718 0.4219 0.029 Uiso 1 1 calc R
C3 C 0.6364(10) -0.0011(7) 0.3851(7) 0.028(2) Uani 1 1 d .
H3A H 0.6418 -0.0411 0.4402 0.041 Uiso 1 1 calc R
H3B H 0.6930 0.0490 0.3898 0.041 Uiso 1 1 calc R
H3C H 0.6632 -0.0345 0.3346 0.041 Uiso 1 1 calc R
C4 C 0.4003(10) -0.0410(7) 0.3721(8) 0.028(2) Uani 1 1 d .
H4A H 0.4298 -0.0847 0.3308 0.042 Uiso 1 1 calc R
H4B H 0.3148 -0.0161 0.3538 0.042 Uiso 1 1 calc R
H4C H 0.3957 -0.0709 0.4324 0.042 Uiso 1 1 calc R
C5 C 0.5128(11) 0.0379(7) 0.1788(7) 0.031(2) Uani 1 1 d .
H5 H 0.4933 -0.0237 0.2050 0.037 Uiso 1 1 calc R
C6 C 0.6529(12) 0.0329(8) 0.1508(8) 0.036(3) Uani 1 1 d .
H6A H 0.6696 -0.0210 0.1194 0.054 Uiso 1 1 calc R
H6B H 0.7080 0.0302 0.2038 0.054 Uiso 1 1 calc R
H6C H 0.6715 0.0863 0.1113 0.054 Uiso 1 1 calc R
C7 C 0.4212(15) 0.0586(10) 0.0995(9) 0.048(3) Uani 1 1 d .
H7A H 0.4321 0.1203 0.0738 0.071 Uiso 1 1 calc R
H7B H 0.3323 0.0522 0.1197 0.071 Uiso 1 1 calc R
H7C H 0.4407 0.0167 0.0544 0.071 Uiso 1 1 calc R
C8 C 0.2727(9) 0.2115(6) 0.2426(6) 0.0209(17) Uani 1 1 d .
C9 C 0.1426(9) 0.2228(8) 0.2229(8) 0.029(2) Uani 1 1 d .
H9 H 0.0882 0.1732 0.2255 0.034 Uiso 1 1 calc R
C10 C 0.0948(9) 0.3105(7) 0.1989(7) 0.025(2) Uani 1 1 d .
H10 H 0.0058 0.3212 0.1867 0.030 Uiso 1 1 calc R
C11 C 0.1760(9) 0.3818(7) 0.1930(7) 0.026(2) Uani 1 1 d .
H11 H 0.1449 0.4412 0.1748 0.031 Uiso 1 1 calc R
C12 C 0.3058(9) 0.3632(6) 0.2147(6) 0.0195(17) Uani 1 1 d .
C13 C 0.6409(10) 0.4837(7) 0.1892(7) 0.026(2) Uani 1 1 d .
H13 H 0.6484 0.5389 0.2215 0.031 Uiso 1 1 calc R
C14 C 0.5901(11) 0.5143(7) 0.0970(8) 0.031(2) Uani 1 1 d .
H14A H 0.6474 0.5582 0.0679 0.047 Uiso 1 1 calc R
H14B H 0.5038 0.5422 0.1018 0.047 Uiso 1 1 calc R
H14C H 0.5863 0.4625 0.0618 0.047 Uiso 1 1 calc R
C15 C 0.7745(10) 0.4397(7) 0.1867(8) 0.032(2) Uani 1 1 d .
H15A H 0.7734 0.3889 0.1499 0.047 Uiso 1 1 calc R
H15B H 0.8017 0.4183 0.2473 0.047 Uiso 1 1 calc R
H15C H 0.8347 0.4836 0.1612 0.047 Uiso 1 1 calc R
C16 C 0.5089(9) 0.4681(6) 0.3591(6) 0.0209(17) Uani 1 1 d .
H16 H 0.4560 0.4298 0.4014 0.025 Uiso 1 1 calc R
C17 C 0.4351(10) 0.5596(7) 0.3404(8) 0.028(2) Uani 1 1 d .
H17A H 0.4235 0.5880 0.3963 0.042 Uiso 1 1 calc R
H17B H 0.3508 0.5503 0.3147 0.042 Uiso 1 1 calc R
H17C H 0.4842 0.5986 0.2985 0.042 Uiso 1 1 calc R
C18 C 0.6387(11) 0.4782(8) 0.4040(8) 0.032(2) Uani 1 1 d .
H18A H 0.6894 0.5207 0.3668 0.048 Uiso 1 1 calc R
H18B H 0.6852 0.4197 0.4113 0.048 Uiso 1 1 calc R
H18C H 0.6246 0.5008 0.4625 0.048 Uiso 1 1 calc R
Br3 Br 0.00908(10) 0.07455(7) 0.73687(8) 0.0294(2) Uani 1 1 d .
Br4 Br -0.01051(10) 0.40557(6) 0.72378(6) 0.0233(2) Uani 1 1 d .
Fe2 Fe -0.00650(11) 0.24060(9) 0.72866(9) 0.0155(2) Uani 1 1 d .
P3 P -0.0229(2) 0.23711(16) 0.87750(16) 0.0183(4) Uani 1 1 d .
P4 P 0.0694(2) 0.24394(19) 0.58903(17) 0.0222(5) Uani 1 1 d .
O4 O 0.1303(7) 0.2532(5) 0.9056(5) 0.0280(15) Uani 1 1 d .
O5 O 0.2284(6) 0.2283(5) 0.6079(5) 0.0225(14) Uani 1 1 d .
O6 O -0.2790(7) 0.2406(5) 0.6873(5) 0.0278(15) Uani 1 1 d .
N2 N 0.1806(7) 0.2398(5) 0.7566(6) 0.0210(16) Uani 1 1 d .
C19 C -0.1743(9) 0.2403(6) 0.7031(6) 0.0200(17) Uani 1 1 d .
C20 C -0.0484(12) 0.1314(8) 0.9455(7) 0.031(2) Uani 1 1 d .
H20 H 0.0083 0.0844 0.9202 0.037 Uiso 1 1 calc R
C21 C -0.1858(14) 0.1036(9) 0.9348(8) 0.042(3) Uani 1 1 d .
H21A H -0.1941 0.0420 0.9616 0.064 Uiso 1 1 calc R
H21B H -0.2075 0.1064 0.8713 0.064 Uiso 1 1 calc R
H21C H -0.2445 0.1443 0.9645 0.064 Uiso 1 1 calc R
C22 C -0.0099(15) 0.1323(8) 1.0435(8) 0.044(3) Uani 1 1 d .
H22A H 0.0777 0.1533 1.0472 0.066 Uiso 1 1 calc R
H22B H -0.0132 0.0715 1.0731 0.066 Uiso 1 1 calc R
H22C H -0.0694 0.1727 1.0729 0.066 Uiso 1 1 calc R
C23 C -0.1153(10) 0.3196(7) 0.9405(7) 0.027(2) Uani 1 1 d .
H23 H -0.1396 0.2867 0.9983 0.032 Uiso 1 1 calc R
C24 C -0.2421(10) 0.3514(8) 0.8931(8) 0.030(2) Uani 1 1 d .
H24A H -0.2872 0.3959 0.9272 0.045 Uiso 1 1 calc R
H24B H -0.2964 0.3000 0.8888 0.045 Uiso 1 1 calc R
H24C H -0.2236 0.3786 0.8332 0.045 Uiso 1 1 calc R
C25 C -0.0370(11) 0.3990(7) 0.9642(7) 0.030(2) Uani 1 1 d .
H25A H -0.0031 0.4297 0.9096 0.045 Uiso 1 1 calc R
H25B H 0.0344 0.3768 1.0035 0.045 Uiso 1 1 calc R
H25C H -0.0926 0.4411 0.9947 0.045 Uiso 1 1 calc R
C26 C 0.2209(9) 0.2460(7) 0.8414(7) 0.0237(19) Uani 1 1 d .
C27 C 0.3509(10) 0.2434(7) 0.8657(8) 0.030(2) Uani 1 1 d .
H27 H 0.3774 0.2469 0.9255 0.037 Uiso 1 1 calc R
C28 C 0.4385(10) 0.2355(8) 0.7973(9) 0.034(2) Uani 1 1 d .
H28 H 0.5277 0.2336 0.8110 0.041 Uiso 1 1 calc R
C29 C 0.4013(9) 0.2302(7) 0.7091(8) 0.027(2) Uani 1 1 d .
H29 H 0.4626 0.2248 0.6629 0.032 Uiso 1 1 calc R
C30 C 0.2695(8) 0.2334(6) 0.6921(7) 0.0207(18) Uani 1 1 d .
C31 C 0.0681(10) 0.3516(8) 0.5189(7) 0.029(2) Uani 1 1 d .
H31 H 0.0860 0.3981 0.5606 0.035 Uiso 1 1 calc R
C32 C 0.1744(10) 0.3602(8) 0.4471(7) 0.032(2) Uani 1 1 d .
H32A H 0.1557 0.3221 0.3995 0.048 Uiso 1 1 calc R
H32B H 0.2578 0.3411 0.4741 0.048 Uiso 1 1 calc R
H32C H 0.1770 0.4229 0.4223 0.048 Uiso 1 1 calc R
C33 C -0.0652(12) 0.3764(11) 0.4822(8) 0.046(3) Uani 1 1 d .
H33A H -0.0653 0.4361 0.4497 0.069 Uiso 1 1 calc R
H33B H -0.1267 0.3771 0.5315 0.069 Uiso 1 1 calc R
H33C H -0.0898 0.3322 0.4418 0.069 Uiso 1 1 calc R
C34 C 0.0443(13) 0.1496(13) 0.5207(12) 0.067(6) Uani 1 1 d .
H34 H 0.0705 0.0969 0.5631 0.081 Uiso 1 1 calc R
C35 C 0.1284(16) 0.1364(13) 0.4460(13) 0.073(6) Uani 1 1 d .
H35A H 0.1491 0.0721 0.4439 0.110 Uiso 1 1 calc R
H35B H 0.2078 0.1680 0.4529 0.110 Uiso 1 1 calc R
H35C H 0.0852 0.1600 0.3906 0.110 Uiso 1 1 calc R
C36 C -0.1004(11) 0.1358(10) 0.5096(8) 0.040(3) Uani 1 1 d .
H36A H -0.1440 0.1930 0.4885 0.060 Uiso 1 1 calc R
H36B H -0.1367 0.1138 0.5671 0.060 Uiso 1 1 calc R
H36C H -0.1127 0.0917 0.4663 0.060 Uiso 1 1 calc R

loop_
_atom_site_aniso_label
_atom_site_aniso_U_11
_atom_site_aniso_U_22
_atom_site_aniso_U_33
_atom_site_aniso_U_23
_atom_site_aniso_U_13
_atom_site_aniso_U_12
Br1 0.0293(5) 0.0188(4) 0.0170(4) 0.0002(3) 0.0024(3) -0.0011(3)
Br2 0.0280(5) 0.0249(5) 0.0158(4) -0.0005(3) 0.0029(3) -0.0007(4)
Fe1 0.0117(5) 0.0157(6) 0.0138(5) -0.0002(4) 0.0004(4) -0.0015(4)
P1 0.0198(11) 0.0157(10) 0.0180(10) -0.0026(8) 0.0002(8) -0.0021(8)
P2 0.0163(10) 0.0154(10) 0.0177(10) 0.0011(8) 0.0000(8) -0.0029(8)
O1 0.017(3) 0.015(3) 0.033(4) -0.003(3) -0.004(3) -0.002(2)
O2 0.022(3) 0.016(3) 0.028(3) 0.005(3) -0.005(3) -0.001(2)
O3 0.033(4) 0.029(4) 0.032(4) 0.000(3) 0.005(3) -0.004(3)
N1 0.017(3) 0.017(4) 0.022(4) -0.001(3) 0.000(3) -0.001(3)
C1 0.040(6) 0.019(4) 0.015(4) 0.004(3) 0.000(4) -0.008(4)
C2 0.027(5) 0.014(4) 0.030(5) 0.003(4) 0.004(4) -0.003(3)
C3 0.031(5) 0.023(5) 0.028(5) 0.002(4) -0.003(4) 0.002(4)
C4 0.028(5) 0.018(4) 0.038(6) 0.003(4) 0.006(4) -0.005(4)
C5 0.046(6) 0.021(5) 0.027(5) -0.017(4) 0.007(4) -0.003(4)
C6 0.043(6) 0.034(6) 0.031(6) -0.010(5) 0.013(5) 0.006(5)
C7 0.068(9) 0.046(8) 0.034(6) -0.019(6) -0.005(6) -0.019(7)
C8 0.016(4) 0.021(4) 0.026(4) -0.004(4) -0.001(3) -0.002(3)
C9 0.014(4) 0.033(6) 0.039(6) -0.004(4) -0.006(4) -0.008(4)
C10 0.014(4) 0.034(5) 0.026(5) -0.003(4) -0.006(3) 0.002(4)
C11 0.019(4) 0.026(5) 0.032(5) -0.006(4) -0.012(4) 0.007(4)
C12 0.019(4) 0.020(4) 0.020(4) -0.005(3) -0.002(3) 0.002(3)
C13 0.028(5) 0.024(5) 0.024(5) 0.004(4) 0.005(4) -0.007(4)
C14 0.037(6) 0.022(5) 0.033(5) 0.008(4) -0.004(4) -0.001(4)
C15 0.032(5) 0.023(5) 0.041(6) -0.006(4) 0.007(4) -0.015(4)
C16 0.029(5) 0.013(4) 0.021(4) -0.003(3) 0.004(3) -0.005(3)
C17 0.031(5) 0.016(4) 0.037(6) -0.005(4) 0.010(4) 0.001(4)
C18 0.031(5) 0.032(6) 0.035(6) -0.012(5) -0.005(4) -0.007(4)
Br3 0.0284(5) 0.0184(5) 0.0429(6) -0.0114(4) -0.0042(4) 0.0014(4)
Br4 0.0287(5) 0.0171(4) 0.0248(4) -0.0049(3) 0.0044(4) -0.0053(3)
Fe2 0.0095(5) 0.0176(6) 0.0202(6) -0.0060(5) 0.0009(4) -0.0018(4)
P3 0.0168(10) 0.0172(11) 0.0217(11) -0.0059(8) -0.0007(8) -0.0026(8)
P4 0.0138(10) 0.0314(13) 0.0233(11) -0.0113(10) 0.0043(8) -0.0050(9)
O4 0.019(3) 0.032(4) 0.033(4) -0.006(3) -0.009(3) -0.002(3)
O5 0.012(3) 0.030(4) 0.026(3) -0.009(3) 0.003(2) -0.002(2)
O6 0.021(3) 0.032(4) 0.032(4) -0.012(3) 0.003(3) -0.001(3)
N2 0.016(3) 0.016(4) 0.033(4) -0.012(3) -0.001(3) -0.002(3)
C19 0.024(4) 0.015(4) 0.021(4) -0.010(3) 0.002(3) 0.001(3)
C20 0.043(6) 0.026(5) 0.023(5) 0.001(4) -0.004(4) -0.012(4)
C21 0.065(9) 0.039(7) 0.026(5) -0.007(5) 0.002(5) -0.026(6)
C22 0.072(9) 0.026(6) 0.033(6) 0.002(5) -0.012(6) -0.008(6)
C23 0.030(5) 0.032(5) 0.018(4) -0.001(4) 0.001(4) -0.004(4)
C24 0.021(5) 0.034(6) 0.034(5) -0.008(4) 0.007(4) 0.003(4)
C25 0.038(6) 0.025(5) 0.029(5) -0.008(4) -0.002(4) -0.005(4)
C26 0.015(4) 0.024(5) 0.034(5) -0.008(4) -0.004(4) -0.003(3)
C27 0.022(5) 0.028(5) 0.041(6) -0.002(4) -0.012(4) -0.005(4)
C28 0.015(4) 0.033(6) 0.055(7) -0.006(5) -0.004(4) -0.004(4)
C29 0.010(4) 0.021(5) 0.049(6) -0.002(4) 0.002(4) -0.001(3)
C30 0.016(4) 0.013(4) 0.034(5) -0.002(3) 0.001(3) -0.004(3)
C31 0.026(5) 0.044(6) 0.018(4) -0.003(4) -0.001(4) 0.002(4)
C32 0.028(5) 0.040(6) 0.028(5) -0.002(5) 0.005(4) -0.003(4)
C33 0.030(6) 0.077(10) 0.028(6) 0.011(6) -0.006(5) 0.014(6)
C34 0.039(7) 0.092(12) 0.085(11) -0.071(10) 0.032(7) -0.041(8)
C35 0.051(9) 0.088(13) 0.093(13) -0.074(12) 0.002(9) -0.007(8)
C36 0.029(6) 0.064(9) 0.031(6) -0.016(6) 0.005(4) -0.025(6)

loop_
_atom_type_symbol
_atom_type_description
_atom_type_scat_dispersion_real
_atom_type_scat_dispersion_imag
_atom_type_scat_source
C C 0.0033 0.0016 'International Tables Vol C Tables 4.2.6.8 and 6.1.1.4'
H H 0.0000 0.0000 'International Tables Vol C Tables 4.2.6.8 and 6.1.1.4'
N N 0.0061 0.0033 'International Tables Vol C Tables 4.2.6.8 and 6.1.1.4'
O O 0.0106 0.0060 'International Tables Vol C Tables 4.2.6.8 and 6.1.1.4'
P P 0.1023 0.0942 'International Tables Vol C Tables 4.2.6.8 and 6.1.1.4'
Fe Fe 0.3463 0.8444 'International Tables Vol C Tables 4.2.6.8 and 6.1.1.4'
Br Br -0.2901 2.4595 'International Tables Vol C Tables 4.2.6.8 and 6.1.1.4'

loop_
_geom_angle_atom_site_label_1
_geom_angle_atom_site_label_2
_geom_angle_atom_site_label_3
_geom_angle
C1 Fe1 N1 177.0(4)
C1 Fe1 P1 97.2(3)
N1 Fe1 P1 81.7(2)
C1 Fe1 P2 100.5(3)
N1 Fe1 P2 80.7(2)
P1 Fe1 P2 162.23(10)
C1 Fe1 Br2 89.5(3)
N1 Fe1 Br2 87.8(2)
P1 Fe1 Br2 94.32(8)
P2 Fe1 Br2 87.37(8)
C1 Fe1 Br1 89.7(3)
N1 Fe1 Br1 93.1(2)
P1 Fe1 Br1 87.99(8)
P2 Fe1 Br1 90.59(8)
Br2 Fe1 Br1 177.62(7)
O1 P1 C2 98.1(4)
O1 P1 C5 100.9(5)
C2 P1 C5 103.3(5)
O1 P1 Fe1 100.7(2)
C2 P1 Fe1 122.8(3)
C5 P1 Fe1 124.9(4)
O2 P2 C16 99.6(4)
O2 P2 C13 103.2(4)
C16 P2 C13 102.3(4)
O2 P2 Fe1 100.0(2)
C16 P2 Fe1 121.3(3)
C13 P2 Fe1 125.6(4)
C8 O1 P1 117.8(6)
C12 O2 P2 116.4(6)
C8 N1 C12 117.3(8)
C8 N1 Fe1 121.4(6)
C12 N1 Fe1 120.8(6)
O3 C1 Fe1 179.0(10)
C3 C2 C4 111.6(8)
C3 C2 P1 110.2(7)
C4 C2 P1 113.1(7)
C3 C2 H2 107.2
C4 C2 H2 107.2
P1 C2 H2 107.2
C2 C3 H3A 109.5
C2 C3 H3B 109.5
H3A C3 H3B 109.5
C2 C3 H3C 109.5
H3A C3 H3C 109.5
H3B C3 H3C 109.5
C2 C4 H4A 109.5
C2 C4 H4B 109.5
H4A C4 H4B 109.5
C2 C4 H4C 109.5
H4A C4 H4C 109.5
H4B C4 H4C 109.5
C6 C5 C7 112.6(10)
C6 C5 P1 112.3(8)
C7 C5 P1 113.2(8)
C6 C5 H5 106.0
C7 C5 H5 106.0
P1 C5 H5 106.0
C5 C6 H6A 109.5
C5 C6 H6B 109.5
H6A C6 H6B 109.5
C5 C6 H6C 109.5
H6A C6 H6C 109.5
H6B C6 H6C 109.5
C5 C7 H7A 109.5
C5 C7 H7B 109.5
H7A C7 H7B 109.5
C5 C7 H7C 109.5
H7A C7 H7C 109.5
H7B C7 H7C 109.5
N1 C8 O1 117.1(8)
N1 C8 C9 124.1(9)
O1 C8 C9 118.8(9)
C8 C9 C10 117.1(9)
C8 C9 H9 121.4
C10 C9 H9 121.4
C11 C10 C9 120.7(9)
C11 C10 H10 119.6
C9 C10 H10 119.6
C10 C11 C12 117.6(9)
C10 C11 H11 121.2
C12 C11 H11 121.2
O2 C12 N1 117.6(8)
O2 C12 C11 119.3(9)
N1 C12 C11 123.0(9)
C14 C13 C15 112.3(9)
C14 C13 P2 114.4(7)
C15 C13 P2 109.3(7)
C14 C13 H13 106.8
C15 C13 H13 106.8
P2 C13 H13 106.8
C13 C14 H14A 109.5
C13 C14 H14B 109.5
H14A C14 H14B 109.5
C13 C14 H14C 109.5
H14A C14 H14C 109.5
H14B C14 H14C 109.5
C13 C15 H15A 109.5
C13 C15 H15B 109.5
H15A C15 H15B 109.5
C13 C15 H15C 109.5
H15A C15 H15C 109.5
H15B C15 H15C 109.5
C18 C16 C17 111.7(8)
C18 C16 P2 109.6(7)
C17 C16 P2 112.7(7)
C18 C16 H16 107.5
C17 C16 H16 107.5
P2 C16 H16 107.5
C16 C17 H17A 109.5
C16 C17 H17B 109.5
H17A C17 H17B 109.5
C16 C17 H17C 109.5
H17A C17 H17C 109.5
H17B C17 H17C 109.5
C16 C18 H18A 109.5
C16 C18 H18B 109.5
H18A C18 H18B 109.5
C16 C18 H18C 109.5
H18A C18 H18C 109.5
H18B C18 H18C 109.5
C19 Fe2 N2 179.4(4)
C19 Fe2 P4 98.2(3)
N2 Fe2 P4 81.6(3)
C19 Fe2 P3 98.1(3)
N2 Fe2 P3 82.1(3)
P4 Fe2 P3 163.73(10)
C19 Fe2 Br4 92.2(3)
N2 Fe2 Br4 88.3(2)
P4 Fe2 Br4 91.31(9)
P3 Fe2 Br4 88.14(8)
C19 Fe2 Br3 90.7(3)
N2 Fe2 Br3 88.8(2)
P4 Fe2 Br3 88.79(9)
P3 Fe2 Br3 90.92(8)
Br4 Fe2 Br3 176.99(7)
O4 P3 C20 99.6(5)
O4 P3 C23 102.8(4)
C20 P3 C23 101.8(5)
O4 P3 Fe2 100.9(3)
C20 P3 Fe2 121.0(4)
C23 P3 Fe2 126.1(3)
O5 P4 C34 99.4(6)
O5 P4 C31 99.8(4)
C34 P4 C31 110.8(8)
O5 P4 Fe2 101.2(3)
C34 P4 Fe2 120.4(6)
C31 P4 Fe2 119.6(4)
C26 O4 P3 117.2(6)
C30 O5 P4 117.0(6)
C30 N2 C26 118.7(8)
C30 N2 Fe2 120.9(7)
C26 N2 Fe2 120.4(6)
O6 C19 Fe2 179.6(9)
C21 C20 C22 112.3(10)
C21 C20 P3 110.0(8)
C22 C20 P3 114.3(8)
C21 C20 H20 106.6
C22 C20 H20 106.6
P3 C20 H20 106.6
C20 C21 H21A 109.5
C20 C21 H21B 109.5
H21A C21 H21B 109.5
C20 C21 H21C 109.5
H21A C21 H21C 109.5
H21B C21 H21C 109.5
C20 C22 H22A 109.5
C20 C22 H22B 109.5
H22A C22 H22B 109.5
C20 C22 H22C 109.5
H22A C22 H22C 109.5
H22B C22 H22C 109.5
C25 C23 C24 111.7(9)
C25 C23 P3 113.9(7)
C24 C23 P3 111.6(7)
C25 C23 H23 106.3
C24 C23 H23 106.3
P3 C23 H23 106.3
C23 C24 H24A 109.5
C23 C24 H24B 109.5
H24A C24 H24B 109.5
C23 C24 H24C 109.5
H24A C24 H24C 109.5
H24B C24 H24C 109.5
C23 C25 H25A 109.5
C23 C25 H25B 109.5
H25A C25 H25B 109.5
C23 C25 H25C 109.5
H25A C25 H25C 109.5
H25B C25 H25C 109.5
N2 C26 O4 118.0(8)
N2 C26 C27 123.1(10)
O4 C26 C27 118.9(9)
C28 C27 C26 116.1(10)
C28 C27 H27 122.0
C26 C27 H27 122.0
C27 C28 C29 122.7(9)
C27 C28 H28 118.6
C29 C28 H28 118.6
C30 C29 C28 116.6(10)
C30 C29 H29 121.7
C28 C29 H29 121.7
N2 C30 O5 118.2(8)
N2 C30 C29 122.8(10)
O5 C30 C29 118.9(9)
C33 C31 C32 113.1(9)
C33 C31 P4 110.9(9)
C32 C31 P4 115.8(8)
C33 C31 H31 105.3
C32 C31 H31 105.3
P4 C31 H31 105.3
C31 C32 H32A 109.5
C31 C32 H32B 109.5
H32A C32 H32B 109.5
C31 C32 H32C 109.5
H32A C32 H32C 109.5
H32B C32 H32C 109.5
C31 C33 H33A 109.5
C31 C33 H33B 109.5
H33A C33 H33B 109.5
C31 C33 H33C 109.5
H33A C33 H33C 109.5
H33B C33 H33C 109.5
C35 C34 C36 118.4(13)
C35 C34 P4 119.5(10)
C36 C34 P4 110.4(10)
C35 C34 H34 101.5
C36 C34 H34 101.5
P4 C34 H34 101.5
C34 C35 H35A 109.5
C34 C35 H35B 109.5
H35A C35 H35B 109.5
C34 C35 H35C 109.5
H35A C35 H35C 109.5
H35B C35 H35C 109.5
C34 C36 H36A 109.5
C34 C36 H36B 109.5
H36A C36 H36B 109.5
C34 C36 H36C 109.5
H36A C36 H36C 109.5
H36B C36 H36C 109.5

loop_
_geom_bond_atom_site_label_1
_geom_bond_atom_site_label_2
_geom_bond_distance
Br1 Fe1 2.4730(16)
Br2 Fe1 2.4724(16)
Fe1 C1 1.820(12)
Fe1 N1 1.996(8)
Fe1 P1 2.251(3)
Fe1 P2 2.257(3)
P1 O1 1.683(7)
P1 C2 1.841(10)
P1 C5 1.849(10)
P2 O2 1.694(7)
P2 C16 1.858(9)
P2 C13 1.867(10)
O1 C8 1.358(11)
O2 C12 1.340(11)
O3 C1 1.061(13)
N1 C8 1.350(12)
N1 C12 1.358(12)
C2 C3 1.550(14)
C2 C4 1.552(13)
C2 H2 1.0000
C3 H3A 0.9800
C3 H3B 0.9800
C3 H3C 0.9800
C4 H4A 0.9800
C4 H4B 0.9800
C4 H4C 0.9800
C5 C6 1.518(16)
C5 C7 1.532(18)
C5 H5 1.0000
C6 H6A 0.9800
C6 H6B 0.9800
C6 H6C 0.9800
C7 H7A 0.9800
C7 H7B 0.9800
C7 H7C 0.9800
C8 C9 1.387(13)
C9 C10 1.401(15)
C9 H9 0.9500
C10 C11 1.385(15)
C10 H10 0.9500
C11 C12 1.402(12)
C11 H11 0.9500
C13 C14 1.513(14)
C13 C15 1.515(15)
C13 H13 1.0000
C14 H14A 0.9800
C14 H14B 0.9800
C14 H14C 0.9800
C15 H15A 0.9800
C15 H15B 0.9800
C15 H15C 0.9800
C16 C18 1.531(14)
C16 C17 1.545(14)
C16 H16 1.0000
C17 H17A 0.9800
C17 H17B 0.9800
C17 H17C 0.9800
C18 H18A 0.9800
C18 H18B 0.9800
C18 H18C 0.9800
Br3 Fe2 2.4750(17)
Br4 Fe2 2.4616(16)
Fe2 C19 1.789(10)
Fe2 N2 1.992(8)
Fe2 P4 2.244(3)
Fe2 P3 2.246(3)
P3 O4 1.683(7)
P3 C20 1.837(11)
P3 C23 1.857(11)
P4 O5 1.683(7)
P4 C34 1.846(13)
P4 C31 1.848(12)
O4 C26 1.358(12)
O5 C30 1.349(12)
O6 C19 1.116(12)
N2 C30 1.348(12)
N2 C26 1.358(13)
C20 C21 1.519(17)
C20 C22 1.533(16)
C20 H20 1.0000
C21 H21A 0.9800
C21 H21B 0.9800
C21 H21C 0.9800
C22 H22A 0.9800
C22 H22B 0.9800
C22 H22C 0.9800
C23 C25 1.536(15)
C23 C24 1.540(15)
C23 H23 1.0000
C24 H24A 0.9800
C24 H24B 0.9800
C24 H24C 0.9800
C25 H25A 0.9800
C25 H25B 0.9800
C25 H25C 0.9800
C26 C27 1.400(13)
C27 C28 1.385(17)
C27 H27 0.9500
C28 C29 1.396(17)
C28 H28 0.9500
C29 C30 1.393(12)
C29 H29 0.9500
C31 C33 1.514(15)
C31 C32 1.548(14)
C31 H31 1.0000
C32 H32A 0.9800
C32 H32B 0.9800
C32 H32C 0.9800
C33 H33A 0.9800
C33 H33B 0.9800
C33 H33C 0.9800
C34 C35 1.45(2)
C34 C36 1.541(17)
C34 H34 1.0000
C35 H35A 0.9800
C35 H35B 0.9800
C35 H35C 0.9800
C36 H36A 0.9800
C36 H36B 0.9800
C36 H36C 0.9800

loop_
_geom_torsion_atom_site_label_1
_geom_torsion_atom_site_label_2
_geom_torsion_atom_site_label_3
_geom_torsion_atom_site_label_4
_geom_torsion
C1 Fe1 P1 O1 175.6(4)
N1 Fe1 P1 O1 -7.2(3)
P2 Fe1 P1 O1 0.5(5)
Br2 Fe1 P1 O1 -94.4(3)
Br1 Fe1 P1 O1 86.2(3)
C1 Fe1 P1 C2 68.6(5)
N1 Fe1 P1 C2 -114.3(5)
P2 Fe1 P1 C2 -106.5(5)
Br2 Fe1 P1 C2 158.6(4)
Br1 Fe1 P1 C2 -20.9(4)
C1 Fe1 P1 C5 -72.9(6)
N1 Fe1 P1 C5 104.2(5)
P2 Fe1 P1 C5 112.0(6)
Br2 Fe1 P1 C5 17.1(5)
Br1 Fe1 P1 C5 -162.4(5)
C1 Fe1 P2 O2 160.7(4)
N1 Fe1 P2 O2 -16.5(3)
P1 Fe1 P2 O2 -24.2(5)
Br2 Fe1 P2 O2 71.7(3)
Br1 Fe1 P2 O2 -109.5(3)
C1 Fe1 P2 C16 -91.5(5)
N1 Fe1 P2 C16 91.3(4)
P1 Fe1 P2 C16 83.5(5)
Br2 Fe1 P2 C16 179.5(4)
Br1 Fe1 P2 C16 -1.7(4)
C1 Fe1 P2 C13 46.4(5)
N1 Fe1 P2 C13 -130.8(5)
P1 Fe1 P2 C13 -138.6(5)
Br2 Fe1 P2 C13 -42.6(4)
Br1 Fe1 P2 C13 136.2(4)
C2 P1 O1 C8 137.9(7)
C5 P1 O1 C8 -116.8(7)
Fe1 P1 O1 C8 12.2(7)
C16 P2 O2 C12 -103.1(7)
C13 P2 O2 C12 151.8(7)
Fe1 P2 O2 C12 21.3(7)
P1 Fe1 N1 C8 3.1(7)
P2 Fe1 N1 C8 -174.6(7)
Br2 Fe1 N1 C8 97.7(7)
Br1 Fe1 N1 C8 -84.5(7)
P1 Fe1 N1 C12 -168.6(7)
P2 Fe1 N1 C12 13.8(7)
Br2 Fe1 N1 C12 -73.9(7)
Br1 Fe1 N1 C12 103.9(7)
O1 P1 C2 C3 171.9(7)
C5 P1 C2 C3 68.6(8)
Fe1 P1 C2 C3 -79.7(7)
O1 P1 C2 C4 46.2(8)
C5 P1 C2 C4 -57.1(8)
Fe1 P1 C2 C4 154.5(6)
O1 P1 C5 C6 164.9(8)
C2 P1 C5 C6 -94.0(9)
Fe1 P1 C5 C6 53.5(10)
O1 P1 C5 C7 36.0(9)
C2 P1 C5 C7 137.1(9)
Fe1 P1 C5 C7 -75.4(10)
C12 N1 C8 O1 175.9(8)
Fe1 N1 C8 O1 4.0(12)
C12 N1 C8 C9 -4.2(14)
Fe1 N1 C8 C9 -176.1(8)
P1 O1 C8 N1 -11.6(11)
P1 O1 C8 C9 168.5(8)
N1 C8 C9 C10 1.4(16)
O1 C8 C9 C10 -178.7(9)
C8 C9 C10 C11 1.9(16)
C9 C10 C11 C12 -2.2(15)
P2 O2 C12 N1 -13.9(11)
P2 O2 C12 C11 166.5(7)
C8 N1 C12 O2 -175.8(8)
Fe1 N1 C12 O2 -3.8(11)
C8 N1 C12 C11 3.8(14)
Fe1 N1 C12 C11 175.7(7)
C10 C11 C12 O2 178.8(9)
C10 C11 C12 N1 -0.7(15)
O2 P2 C13 C14 -21.3(9)
C16 P2 C13 C14 -124.4(8)
Fe1 P2 C13 C14 91.5(8)
O2 P2 C13 C15 -148.1(7)
C16 P2 C13 C15 108.8(8)
Fe1 P2 C13 C15 -35.3(9)
O2 P2 C16 C18 -165.9(7)
C13 P2 C16 C18 -59.9(8)
Fe1 P2 C16 C18 86.2(7)
O2 P2 C16 C17 -40.8(7)
C13 P2 C16 C17 65.1(8)
Fe1 P2 C16 C17 -148.8(6)
C19 Fe2 P3 O4 -171.7(4)
N2 Fe2 P3 O4 8.8(4)
P4 Fe2 P3 O4 8.6(5)
Br4 Fe2 P3 O4 -79.7(3)
Br3 Fe2 P3 O4 97.4(3)
C19 Fe2 P3 C20 80.1(6)
N2 Fe2 P3 C20 -99.4(5)
P4 Fe2 P3 C20 -99.6(6)
Br4 Fe2 P3 C20 172.1(5)
Br3 Fe2 P3 C20 -10.8(5)
C19 Fe2 P3 C23 -56.9(5)
N2 Fe2 P3 C23 123.6(5)
P4 Fe2 P3 C23 123.4(6)
Br4 Fe2 P3 C23 35.1(4)
Br3 Fe2 P3 C23 -147.8(4)
C19 Fe2 P4 O5 -171.7(4)
N2 Fe2 P4 O5 7.8(4)
P3 Fe2 P4 O5 8.0(5)
Br4 Fe2 P4 O5 95.8(3)
Br3 Fe2 P4 O5 -81.2(3)
C19 Fe2 P4 C34 -63.7(8)
N2 Fe2 P4 C34 115.8(8)
P3 Fe2 P4 C34 116.0(8)
Br4 Fe2 P4 C34 -156.1(7)
Br3 Fe2 P4 C34 26.9(7)
C19 Fe2 P4 C31 80.2(5)
N2 Fe2 P4 C31 -100.3(5)
P3 Fe2 P4 C31 -100.2(6)
Br4 Fe2 P4 C31 -12.3(4)
Br3 Fe2 P4 C31 170.7(4)
C20 P3 O4 C26 111.9(8)
C23 P3 O4 C26 -143.6(8)
Fe2 P3 O4 C26 -12.4(8)
C34 P4 O5 C30 -134.4(9)
C31 P4 O5 C30 112.4(7)
Fe2 P4 O5 C30 -10.6(7)
P4 Fe2 N2 C30 -5.8(7)
P3 Fe2 N2 C30 174.2(7)
Br4 Fe2 N2 C30 -97.4(7)
Br3 Fe2 N2 C30 83.1(7)
P4 Fe2 N2 C26 173.9(8)
P3 Fe2 N2 C26 -6.0(7)
Br4 Fe2 N2 C26 82.3(7)
Br3 Fe2 N2 C26 -97.1(7)
O4 P3 C20 C21 177.5(8)
C23 P3 C20 C21 72.2(9)
Fe2 P3 C20 C21 -73.6(9)
O4 P3 C20 C22 50.2(10)
C23 P3 C20 C22 -55.2(10)
Fe2 P3 C20 C22 159.1(8)
O4 P3 C23 C25 23.8(8)
C20 P3 C23 C25 126.6(8)
Fe2 P3 C23 C25 -90.1(8)
O4 P3 C23 C24 151.4(7)
C20 P3 C23 C24 -105.8(8)
Fe2 P3 C23 C24 37.6(9)
C30 N2 C26 O4 179.4(8)
Fe2 N2 C26 O4 -0.4(12)
C30 N2 C26 C27 -2.0(15)
Fe2 N2 C26 C27 178.3(8)
P3 O4 C26 N2 9.6(12)
P3 O4 C26 C27 -169.1(8)
N2 C26 C27 C28 1.0(16)
O4 C26 C27 C28 179.7(10)
C26 C27 C28 C29 -0.1(17)
C27 C28 C29 C30 0.1(16)
C26 N2 C30 O5 -179.2(8)
Fe2 N2 C30 O5 0.5(11)
C26 N2 C30 C29 2.0(14)
Fe2 N2 C30 C29 -178.3(7)
P4 O5 C30 N2 7.8(11)
P4 O5 C30 C29 -173.4(7)
C28 C29 C30 N2 -1.1(15)
C28 C29 C30 O5 -179.8(9)
O5 P4 C31 C33 173.0(8)
C34 P4 C31 C33 68.9(10)
Fe2 P4 C31 C33 -78.1(9)
O5 P4 C31 C32 42.4(9)
C34 P4 C31 C32 -61.7(10)
Fe2 P4 C31 C32 151.3(7)
O5 P4 C34 C35 -49.3(19)
C31 P4 C34 C35 55.1(19)
Fe2 P4 C34 C35 -158.3(15)
O5 P4 C34 C36 168.2(12)
C31 P4 C34 C36 -87.4(13)
Fe2 P4 C34 C36 59.2(16)
